data_2244093
loop_
_publ_author_name
'Assila, Hamza'
'Zaoui, Younes'
'Ameziane El Hassani, Issam'
'El Ghammarti, Samira'
'Mague, Joel T.'
'Taoufik, Jamal'
'Ramli, Youssef'
'Ansar, Mhammed'

_publ_section_title
;
 Crystal structure and Hirshfeld surface analysis of
 (<i>E</i>)-3-benzylidene-4-oxopentanoic acid
;
_journal_coeditor_code VM2263
_journal_issue 6
_journal_name_full 'Acta Crystallographica Section E'
_journal_page_first
;
;
_journal_paper_doi 10.1107/S2056989022004789
_journal_volume 78
_journal_year 2022
_chemical_formula_iupac 'C12 H12 O3'
_chemical_formula_moiety 'C12 H12 O3'
_chemical_formula_sum 'C12 H12 O3'
_chemical_formula_weight 204.22
_chemical_name_systematic
;
(<i>E</i>)-3-Benzylidene-4-oxopentanoic acid
;
_space_group_crystal_system monoclinic
_space_group_IT_number 14
_space_group_name_Hall '-P 2ybc'
_space_group_name_H-M_alt 'P 1 21/c 1'
_atom_sites_solution_hydrogens mixed
_atom_sites_solution_primary dual
_atom_sites_solution_secondary difmap
_audit_creation_method SHELXL-2019/1
_cell_angle_alpha 90
_cell_angle_beta 109.0630(10)
_cell_angle_gamma 90
_cell_formula_units_Z 8
_cell_length_a 15.5987(3)
_cell_length_b 13.0782(3)
_cell_length_c 11.0396(2)
_cell_measurement_reflns_used 9897
_cell_measurement_temperature 125.(2)
_cell_measurement_theta_max 68.2449
_cell_measurement_theta_min 2.9973
_cell_volume 2128.60(8)
_computing_cell_refinement
;
<i>SAINT</i> (Bruker, 2021)
;
_computing_data_collection
;
<i>APEX4</i> (Bruker, 2021)
;
_computing_data_reduction
;
<i>SAINT</i>  (Bruker, 2021)
;
_computing_molecular_graphics
;
<i>DIAMOND</i> (Brandenburg & Putz, 2012)
;
_computing_publication_material
;
<i>SHELXTL</i> (Bruker, 2021)
;
_computing_structure_refinement
;
<i>SHELXL2018</i> (Sheldrick, 2015<i>b</i>)
;
_computing_structure_solution
;
<i>SHELXT</i> (Sheldrick, 2015<i>a</i>)
;
_diffrn_ambient_temperature 125(2)
_diffrn_detector_area_resol_mean 7.3910
_diffrn_measured_fraction_theta_full 0.997
_diffrn_measured_fraction_theta_max 0.997
_diffrn_measurement_device 'Bruker D8 VENTURE PHOTON 3 CPAD'
_diffrn_measurement_device_type 'Bruker D8 VENTURE PHOTON 3 CPAD'
_diffrn_measurement_method '\w and \f scans'
_diffrn_radiation_monochromator mirror
_diffrn_radiation_type CuK\a
_diffrn_radiation_wavelength 1.54178
_diffrn_reflns_av_R_equivalents 0.0421
_diffrn_reflns_av_unetI/netI 0.0212
_diffrn_reflns_limit_h_max 18
_diffrn_reflns_limit_h_min -18
_diffrn_reflns_limit_k_max 15
_diffrn_reflns_limit_k_min -15
_diffrn_reflns_limit_l_max 13
_diffrn_reflns_limit_l_min -13
_diffrn_reflns_number 36991
_diffrn_reflns_theta_full 68.250
_diffrn_reflns_theta_max 68.285
_diffrn_reflns_theta_min 2.997
_diffrn_source 'INCOATEC I\mS micro-focus source'
_diffrn_source_current 1.0
_diffrn_source_power 0.05
_diffrn_source_voltage 50
_exptl_absorpt_coefficient_mu 0.751
_exptl_absorpt_correction_T_max 0.95
_exptl_absorpt_correction_T_min 0.85
_exptl_absorpt_correction_type multi-scan
_exptl_absorpt_process_details
;
(<i>SADABS</i>; Krause <i>et al.</i>, 2015)
;
_exptl_crystal_colour colourless
_exptl_crystal_density_diffrn 1.274
_exptl_crystal_density_method 'not measured'
_exptl_crystal_description plate
_exptl_crystal_F_000 864
_exptl_crystal_size_max 0.354
_exptl_crystal_size_mid 0.182
_exptl_crystal_size_min 0.074
_refine_diff_density_max 0.255
_refine_diff_density_min -0.155
_refine_ls_extinction_method none
_refine_ls_goodness_of_fit_ref 1.039
_refine_ls_hydrogen_treatment mixed
_refine_ls_matrix_type full
_refine_ls_number_parameters 281
_refine_ls_number_reflns 3894
_refine_ls_number_restraints 2
_refine_ls_restrained_S_all 1.039
_refine_ls_R_factor_all 0.0420
_refine_ls_R_factor_gt 0.0371
_refine_ls_shift/su_max 0.000
_refine_ls_shift/su_mean 0.000
_refine_ls_structure_factor_coef Fsqd
_refine_ls_weighting_details 'w=1/[\s^2^(Fo^2^)+(0.0449P)^2^+0.7261P] where P=(Fo^2^+2Fc^2^)/3'
_refine_ls_weighting_scheme calc
_refine_ls_wR_factor_gt 0.0937
_refine_ls_wR_factor_ref 0.0977
_reflns_number_gt 3477
_reflns_number_total 3894
_reflns_threshold_expression 'I > 2\s(I)'
_cod_data_source_file vm2263sup1.cif
_cod_data_source_block I
_cod_original_sg_symbol_H-M 'P 21/c'
_cod_database_code 2244093
_shelx_space_group_comment
;
The symmetry employed for this shelxl refinement is uniquely defined
by the following loop, which should always be used as a source of
symmetry information in preference to the above space-group names.
They are only intended as comments.
;
_shelx_estimated_absorpt_t_min 0.777
_shelx_estimated_absorpt_t_max 0.947

loop_
_space_group_symop_operation_xyz
'x, y, z'
'-x, y+1/2, -z+1/2'
'-x, -y, -z'
'x, -y-1/2, z-1/2'

loop_
_atom_site_type_symbol
_atom_site_label
_atom_site_fract_x
_atom_site_fract_y
_atom_site_fract_z
_atom_site_U_iso_or_equiv
_atom_site_adp_type
_atom_site_calc_flag
_atom_site_occupancy
_atom_site_disorder_assembly
_atom_site_disorder_group
O O1 0.01466(6) 0.43636(7) 0.13158(8) 0.0335(2) Uani d 1 . .
O O2 0.11775(6) 0.53207(7) 0.08370(9) 0.0330(2) Uani d 1 . .
H H2A 0.0747(10) 0.5405(15) 0.0145(12) 0.059(6) Uiso d 1 . .
O O3 0.15617(8) 0.23912(8) 0.24312(9) 0.0428(3) Uani d 1 . .
C C1 0.11190(8) 0.51281(10) 0.51675(12) 0.0287(3) Uani d 1 . .
C C2 0.13778(9) 0.52531(10) 0.64944(13) 0.0319(3) Uani d 1 . .
H H2 0.149625 0.466767 0.703342 0.038 Uiso calc 1 . .
C C3 0.14645(10) 0.62214(11) 0.70370(14) 0.0381(3) Uani d 1 . .
H H3 0.165783 0.629690 0.794220 0.046 Uiso calc 1 . .
C C4 0.12690(10) 0.70747(11) 0.62572(16) 0.0425(4) Uani d 1 . .
H H4 0.134096 0.773842 0.662664 0.051 Uiso calc 1 . .
C C5 0.09682(11) 0.69635(11) 0.49382(16) 0.0425(4) Uani d 1 . .
H H5 0.081391 0.755016 0.440322 0.051 Uiso calc 1 . .
C C6 0.08917(9) 0.59974(11) 0.43962(14) 0.0352(3) Uani d 1 . .
H H6 0.068235 0.592658 0.349008 0.042 Uiso calc 1 . .
C C7 0.11215(9) 0.40800(10) 0.46866(12) 0.0283(3) Uani d 1 . .
H H7 0.093428 0.356028 0.514695 0.034 Uiso calc 1 . .
C C8 0.13551(8) 0.37633(10) 0.36773(11) 0.0277(3) Uani d 1 . .
C C9 0.16595(9) 0.44565(10) 0.28089(12) 0.0296(3) Uani d 1 . .
H H9A 0.189225 0.510133 0.326857 0.036 Uiso calc 1 . .
H H9B 0.216439 0.412547 0.259955 0.036 Uiso calc 1 . .
C C10 0.09137(9) 0.47015(9) 0.15870(11) 0.0263(3) Uani d 1 . .
C C11 0.13621(9) 0.26565(10) 0.33666(12) 0.0308(3) Uani d 1 . .
C C12 0.11327(11) 0.18699(11) 0.42061(14) 0.0390(3) Uani d 1 . .
H H12A 0.051375 0.198520 0.421374 0.059 Uiso calc 1 . .
H H12B 0.155908 0.192707 0.508058 0.059 Uiso calc 1 . .
H H12C 0.117594 0.118474 0.387117 0.059 Uiso calc 1 . .
O O4 0.49089(6) 0.43991(8) 0.62632(9) 0.0363(2) Uani d 1 . .
O O5 0.38438(7) 0.52938(8) 0.47860(9) 0.0362(2) Uani d 1 . .
H H5A 0.4271(11) 0.5378(16) 0.4462(19) 0.068(6) Uiso d 1 . .
O O6 0.35094(8) 0.24526(8) 0.60897(9) 0.0465(3) Uani d 1 . .
C C13 0.37323(9) 0.51643(11) 0.91953(12) 0.0321(3) Uani d 1 . .
C C14 0.33171(10) 0.52973(12) 1.01313(14) 0.0390(3) Uani d 1 . .
H H14 0.312493 0.471674 1.049168 0.047 Uiso calc 1 . .
C C15 0.31836(11) 0.62700(13) 1.05381(16) 0.0465(4) Uani d 1 . .
H H15 0.289284 0.635179 1.116582 0.056 Uiso calc 1 . .
C C16 0.34705(11) 0.71187(12) 1.00363(16) 0.0484(4) Uani d 1 . .
H H16 0.336386 0.778415 1.030129 0.058 Uiso calc 1 . .
C C17 0.39153(11) 0.69983(12) 0.91436(15) 0.0446(4) Uani d 1 . .
H H17 0.412634 0.758112 0.881168 0.053 Uiso calc 1 . .
C C18 0.40518(10) 0.60291(11) 0.87360(14) 0.0376(3) Uani d 1 . .
H H18 0.436686 0.595157 0.813635 0.045 Uiso calc 1 . .
C C19 0.38059(9) 0.41173(10) 0.87494(13) 0.0313(3) Uani d 1 . .
H H19 0.395855 0.359823 0.938630 0.038 Uiso calc 1 . .
C C20 0.36805(9) 0.38144(10) 0.75365(12) 0.0302(3) Uani d 1 . .
C C21 0.34049(9) 0.45106(11) 0.63929(12) 0.0314(3) Uani d 1 . .
H H21A 0.288072 0.420238 0.572571 0.038 Uiso calc 1 . .
H H21B 0.320109 0.516898 0.664775 0.038 Uiso calc 1 . .
C C22 0.41342(9) 0.47210(10) 0.58225(12) 0.0287(3) Uani d 1 . .
C C23 0.37236(9) 0.27147(11) 0.72132(13) 0.0339(3) Uani d 1 . .
C C24 0.40272(11) 0.19335(11) 0.82582(15) 0.0418(3) Uani d 1 . .
H H24A 0.399988 0.125163 0.787939 0.063 Uiso calc 1 . .
H H24B 0.362870 0.195663 0.878428 0.063 Uiso calc 1 . .
H H24C 0.465178 0.208109 0.879500 0.063 Uiso calc 1 . .

loop_
_atom_site_aniso_label
_atom_site_aniso_U_11
_atom_site_aniso_U_22
_atom_site_aniso_U_33
_atom_site_aniso_U_12
_atom_site_aniso_U_13
_atom_site_aniso_U_23
O1 0.0347(5) 0.0383(5) 0.0257(5) -0.0049(4) 0.0075(4) 0.0069(4)
O2 0.0388(5) 0.0329(5) 0.0257(5) -0.0063(4) 0.0082(4) 0.0062(4)
O3 0.0669(7) 0.0353(5) 0.0304(5) -0.0014(5) 0.0219(5) -0.0038(4)
C1 0.0276(6) 0.0284(7) 0.0310(6) 0.0001(5) 0.0108(5) 0.0006(5)
C2 0.0347(7) 0.0313(7) 0.0319(7) 0.0028(5) 0.0139(5) 0.0011(5)
C3 0.0397(8) 0.0382(8) 0.0382(7) 0.0013(6) 0.0154(6) -0.0083(6)
C4 0.0470(8) 0.0284(7) 0.0564(9) -0.0016(6) 0.0229(7) -0.0088(7)
C5 0.0514(9) 0.0283(7) 0.0521(9) 0.0054(6) 0.0226(7) 0.0065(7)
C6 0.0395(7) 0.0314(7) 0.0348(7) 0.0039(6) 0.0123(6) 0.0036(6)
C7 0.0311(6) 0.0269(6) 0.0253(6) -0.0004(5) 0.0070(5) 0.0034(5)
C8 0.0299(6) 0.0280(6) 0.0220(6) -0.0003(5) 0.0040(5) 0.0031(5)
C9 0.0328(7) 0.0298(7) 0.0257(6) -0.0010(5) 0.0088(5) 0.0023(5)
C10 0.0359(7) 0.0216(6) 0.0231(6) 0.0003(5) 0.0120(5) -0.0004(5)
C11 0.0375(7) 0.0303(7) 0.0224(6) 0.0000(5) 0.0067(5) -0.0002(5)
C12 0.0595(9) 0.0266(7) 0.0334(7) -0.0015(6) 0.0185(7) -0.0001(6)
O4 0.0337(5) 0.0428(6) 0.0339(5) 0.0038(4) 0.0131(4) 0.0084(4)
O5 0.0373(5) 0.0402(6) 0.0340(5) 0.0066(4) 0.0155(4) 0.0103(4)
O6 0.0692(7) 0.0404(6) 0.0334(5) -0.0001(5) 0.0218(5) -0.0070(5)
C13 0.0336(7) 0.0330(7) 0.0278(6) -0.0023(5) 0.0074(5) -0.0018(5)
C14 0.0483(8) 0.0373(8) 0.0347(7) -0.0060(6) 0.0183(6) -0.0047(6)
C15 0.0520(9) 0.0456(9) 0.0470(9) -0.0059(7) 0.0232(7) -0.0146(7)
C16 0.0508(9) 0.0358(8) 0.0566(10) -0.0040(7) 0.0149(8) -0.0151(7)
C17 0.0501(9) 0.0326(8) 0.0489(9) -0.0104(6) 0.0133(7) -0.0038(7)
C18 0.0409(8) 0.0372(8) 0.0359(7) -0.0069(6) 0.0141(6) -0.0040(6)
C19 0.0346(7) 0.0309(7) 0.0301(7) -0.0015(5) 0.0128(5) 0.0023(5)
C20 0.0313(7) 0.0310(7) 0.0312(7) -0.0024(5) 0.0141(5) 0.0003(5)
C21 0.0320(7) 0.0342(7) 0.0285(6) 0.0003(5) 0.0104(5) -0.0010(5)
C22 0.0363(7) 0.0249(6) 0.0248(6) -0.0014(5) 0.0098(5) -0.0016(5)
C23 0.0377(7) 0.0345(7) 0.0334(7) -0.0033(6) 0.0168(6) -0.0026(6)
C24 0.0533(9) 0.0314(7) 0.0414(8) -0.0001(6) 0.0164(7) 0.0000(6)

loop_
_atom_type_symbol
_atom_type_description
_atom_type_scat_dispersion_real
_atom_type_scat_dispersion_imag
_atom_type_scat_source
C C 0.0181 0.0091 'International Tables Vol C Tables 4.2.6.8 and 6.1.1.4'
H H 0.0000 0.0000 'International Tables Vol C Tables 4.2.6.8 and 6.1.1.4'
O O 0.0492 0.0322 'International Tables Vol C Tables 4.2.6.8 and 6.1.1.4'

loop_
_geom_angle_atom_site_label_1
_geom_angle_atom_site_label_2
_geom_angle_atom_site_label_3
_geom_angle_site_symmetry_1
_geom_angle_site_symmetry_3
_geom_angle
_geom_angle_publ_flag
C10 O2 H2A . . 109.3(13) ?
C6 C1 C2 . . 118.28(12) ?
C6 C1 C7 . . 124.71(12) ?
C2 C1 C7 . . 117.00(11) ?
C3 C2 C1 . . 120.89(13) ?
C3 C2 H2 . . 119.6 ?
C1 C2 H2 . . 119.6 ?
C4 C3 C2 . . 119.83(13) ?
C4 C3 H3 . . 120.1 ?
C2 C3 H3 . . 120.1 ?
C3 C4 C5 . . 120.05(13) ?
C3 C4 H4 . . 120.0 ?
C5 C4 H4 . . 120.0 ?
C4 C5 C6 . . 120.11(14) ?
C4 C5 H5 . . 119.9 ?
C6 C5 H5 . . 119.9 ?
C5 C6 C1 . . 120.69(13) ?
C5 C6 H6 . . 119.7 ?
C1 C6 H6 . . 119.7 ?
C8 C7 C1 . . 128.26(12) ?
C8 C7 H7 . . 115.9 ?
C1 C7 H7 . . 115.9 ?
C7 C8 C11 . . 120.96(12) ?
C7 C8 C9 . . 124.70(12) ?
C11 C8 C9 . . 114.30(11) ?
C10 C9 C8 . . 112.85(10) ?
C10 C9 H9A . . 109.0 ?
C8 C9 H9A . . 109.0 ?
C10 C9 H9B . . 109.0 ?
C8 C9 H9B . . 109.0 ?
H9A C9 H9B . . 107.8 ?
O1 C10 O2 . . 123.54(11) ?
O1 C10 C9 . . 123.69(11) ?
O2 C10 C9 . . 112.77(11) ?
O3 C11 C8 . . 119.59(12) ?
O3 C11 C12 . . 120.27(12) ?
C8 C11 C12 . . 120.14(11) ?
C11 C12 H12A . . 109.5 ?
C11 C12 H12B . . 109.5 ?
H12A C12 H12B . . 109.5 ?
C11 C12 H12C . . 109.5 ?
H12A C12 H12C . . 109.5 ?
H12B C12 H12C . . 109.5 ?
C22 O5 H5A . . 109.9(14) ?
C18 C13 C14 . . 118.30(13) ?
C18 C13 C19 . . 123.78(12) ?
C14 C13 C19 . . 117.92(12) ?
C15 C14 C13 . . 120.54(14) ?
C15 C14 H14 . . 119.7 ?
C13 C14 H14 . . 119.7 ?
C16 C15 C14 . . 120.35(14) ?
C16 C15 H15 . . 119.8 ?
C14 C15 H15 . . 119.8 ?
C15 C16 C17 . . 119.83(14) ?
C15 C16 H16 . . 120.1 ?
C17 C16 H16 . . 120.1 ?
C18 C17 C16 . . 120.04(14) ?
C18 C17 H17 . . 120.0 ?
C16 C17 H17 . . 120.0 ?
C17 C18 C13 . . 120.83(13) ?
C17 C18 H18 . . 119.6 ?
C13 C18 H18 . . 119.6 ?
C20 C19 C13 . . 127.13(13) ?
C20 C19 H19 . . 116.4 ?
C13 C19 H19 . . 116.4 ?
C19 C20 C23 . . 121.25(12) ?
C19 C20 C21 . . 124.47(12) ?
C23 C20 C21 . . 114.03(11) ?
C22 C21 C20 . . 114.69(11) ?
C22 C21 H21A . . 108.6 ?
C20 C21 H21A . . 108.6 ?
C22 C21 H21B . . 108.6 ?
C20 C21 H21B . . 108.6 ?
H21A C21 H21B . . 107.6 ?
O4 C22 O5 . . 123.84(12) ?
O4 C22 C21 . . 124.00(12) ?
O5 C22 C21 . . 112.16(11) ?
O6 C23 C20 . . 119.67(13) ?
O6 C23 C24 . . 120.19(13) ?
C20 C23 C24 . . 120.14(12) ?
C23 C24 H24A . . 109.5 ?
C23 C24 H24B . . 109.5 ?
H24A C24 H24B . . 109.5 ?
C23 C24 H24C . . 109.5 ?
H24A C24 H24C . . 109.5 ?
H24B C24 H24C . . 109.5 ?

loop_
_geom_bond_atom_site_label_1
_geom_bond_atom_site_label_2
_geom_bond_site_symmetry_2
_geom_bond_distance
_geom_bond_publ_flag
O1 C10 . 1.2177(15) ?
O2 C10 . 1.3165(15) ?
O2 H2A . 0.843(9) ?
O3 C11 . 1.2221(16) ?
C1 C6 . 1.3950(19) ?
C1 C2 . 1.3961(18) ?
C1 C7 . 1.4704(18) ?
C2 C3 . 1.3885(19) ?
C2 H2 . 0.9500 ?
C3 C4 . 1.381(2) ?
C3 H3 . 0.9500 ?
C4 C5 . 1.384(2) ?
C4 H4 . 0.9500 ?
C5 C6 . 1.386(2) ?
C5 H5 . 0.9500 ?
C6 H6 . 0.9500 ?
C7 C8 . 1.3458(18) ?
C7 H7 . 0.9500 ?
C8 C11 . 1.4885(18) ?
C8 C9 . 1.5046(17) ?
C9 C10 . 1.5002(17) ?
C9 H9A . 0.9900 ?
C9 H9B . 0.9900 ?
C11 C12 . 1.5040(18) ?
C12 H12A . 0.9800 ?
C12 H12B . 0.9800 ?
C12 H12C . 0.9800 ?
O4 C22 . 1.2207(16) ?
O5 C22 . 1.3180(16) ?
O5 H5A . 0.860(9) ?
O6 C23 . 1.2234(17) ?
C13 C18 . 1.396(2) ?
C13 C14 . 1.3981(19) ?
C13 C19 . 1.4722(19) ?
C14 C15 . 1.387(2) ?
C14 H14 . 0.9500 ?
C15 C16 . 1.379(2) ?
C15 H15 . 0.9500 ?
C16 C17 . 1.387(2) ?
C16 H16 . 0.9500 ?
C17 C18 . 1.385(2) ?
C17 H17 . 0.9500 ?
C18 H18 . 0.9500 ?
C19 C20 . 1.3479(18) ?
C19 H19 . 0.9500 ?
C20 C23 . 1.4887(19) ?
C20 C21 . 1.5011(18) ?
C21 C22 . 1.4949(18) ?
C21 H21A . 0.9900 ?
C21 H21B . 0.9900 ?
C23 C24 . 1.497(2) ?
C24 H24A . 0.9800 ?
C24 H24B . 0.9800 ?
C24 H24C . 0.9800 ?

loop_
_geom_hbond_atom_site_label_D
_geom_hbond_atom_site_label_H
_geom_hbond_atom_site_label_A
_geom_hbond_site_symmetry_A
_geom_hbond_distance_DH
_geom_hbond_distance_HA
_geom_hbond_distance_DA
_geom_hbond_angle_DHA
_geom_hbond_publ_flag
O2 H2A O1 3_565 0.843(9) 1.780(10) 2.6226(13) 178(2) yes
O5 H5A O4 3_666 0.860(9) 1.741(10) 2.6000(13) 176(2) yes
C19 H19 O6 4_566 0.95 2.60 3.4470(10) 148 y

loop_
_geom_torsion_atom_site_label_1
_geom_torsion_atom_site_label_2
_geom_torsion_atom_site_label_3
_geom_torsion_atom_site_label_4
_geom_torsion_site_symmetry_1
_geom_torsion_site_symmetry_2
_geom_torsion_site_symmetry_3
_geom_torsion_site_symmetry_4
_geom_torsion
_geom_torsion_publ_flag
C6 C1 C2 C3 . . . . -4.16(19) ?
C7 C1 C2 C3 . . . . 174.86(12) ?
C1 C2 C3 C4 . . . . 1.8(2) ?
C2 C3 C4 C5 . . . . 1.4(2) ?
C3 C4 C5 C6 . . . . -2.2(2) ?
C4 C5 C6 C1 . . . . -0.3(2) ?
C2 C1 C6 C5 . . . . 3.4(2) ?
C7 C1 C6 C5 . . . . -175.55(13) ?
C6 C1 C7 C8 . . . . 35.8(2) ?
C2 C1 C7 C8 . . . . -143.15(14) ?
C1 C7 C8 C11 . . . . 176.80(12) ?
C1 C7 C8 C9 . . . . -0.8(2) ?
C7 C8 C9 C10 . . . . -98.93(15) ?
C11 C8 C9 C10 . . . . 83.34(14) ?
C8 C9 C10 O1 . . . . -1.06(18) ?
C8 C9 C10 O2 . . . . 179.02(11) ?
C7 C8 C11 O3 . . . . 178.72(13) ?
C9 C8 C11 O3 . . . . -3.45(18) ?
C7 C8 C11 C12 . . . . -1.81(19) ?
C9 C8 C11 C12 . . . . 176.02(12) ?
C18 C13 C14 C15 . . . . 3.5(2) ?
C19 C13 C14 C15 . . . . -176.45(14) ?
C13 C14 C15 C16 . . . . -0.9(2) ?
C14 C15 C16 C17 . . . . -1.6(3) ?
C15 C16 C17 C18 . . . . 1.5(2) ?
C16 C17 C18 C13 . . . . 1.2(2) ?
C14 C13 C18 C17 . . . . -3.6(2) ?
C19 C13 C18 C17 . . . . 176.32(14) ?
C18 C13 C19 C20 . . . . -40.4(2) ?
C14 C13 C19 C20 . . . . 139.55(15) ?
C13 C19 C20 C23 . . . . -176.30(12) ?
C13 C19 C20 C21 . . . . -2.2(2) ?
C19 C20 C21 C22 . . . . 109.04(15) ?
C23 C20 C21 C22 . . . . -76.51(14) ?
C20 C21 C22 O4 . . . . -3.04(19) ?
C20 C21 C22 O5 . . . . 176.86(11) ?
C19 C20 C23 O6 . . . . 171.99(13) ?
C21 C20 C23 O6 . . . . -2.65(18) ?
C19 C20 C23 C24 . . . . -8.0(2) ?
C21 C20 C23 C24 . . . . 177.38(12) ?

_cod_database_fobs_code 2244093
